data_4339711
loop_
_publ_author_name
'Mondal, Kartik Chandra'
'Drew, Mike G. B.'
'Mukherjee, Partha Sarathi'

_publ_section_title
;
 Synthesis of a Mn6 cluster and its self-assembly of an azido-bridged
 polymer.
;
_journal_issue 14
_journal_name_full 'Inorganic chemistry'
_journal_page_first 5625
_journal_page_last 5629
_journal_paper_doi 10.1021/ic0702670
_journal_volume 46
_journal_year 2007
_chemical_formula_sum 'C30.75 H57.75 Mn6 N15 Na2 O20.25'
_chemical_formula_weight 1337.29
_chemical_name_systematic
; 
 ? 
;
_space_group_IT_number 19
_symmetry_cell_setting orthorhombic
_symmetry_space_group_name_Hall 'P 2ac 2ab'
_symmetry_space_group_name_H-M 'P 21 21 21'
_atom_sites_solution_hydrogens geom
_atom_sites_solution_primary direct
_atom_sites_solution_secondary difmap
_audit_creation_method SHELXL-97
_cell_angle_alpha 90.00
_cell_angle_beta 90.00
_cell_angle_gamma 90.00
_cell_formula_units_Z 4
_cell_length_a 13.1941(8)
_cell_length_b 14.9897(9)
_cell_length_c 27.8746(14)
_cell_measurement_reflns_used 34579
_cell_measurement_temperature 150(2)
_cell_measurement_theta_max 30.29
_cell_measurement_theta_min 2.52
_cell_volume 5512.9(5)
_computing_cell_refinement 'Crysalis, Oxford Diffraction'
_computing_data_collection 'Crysalis, Oxford Diffraction'
_computing_data_reduction 'Crysalis, Oxford Diffraction'
_computing_molecular_graphics PLATON(Spek,2004)
_computing_structure_refinement 'SHELXL-97 (Sheldrick, 1997)'
_computing_structure_solution 'SHELXS-97 (Sheldrick, 1997)'
_diffrn_ambient_temperature 150(2)
_diffrn_measured_fraction_theta_full 0.993
_diffrn_measured_fraction_theta_max 0.993
_diffrn_measurement_device 'Oxford Diffaction X-Calibur System'
_diffrn_measurement_method '321 frames, counting time 10 s.'
_diffrn_radiation_monochromator graphite
_diffrn_radiation_source 'fine-focus sealed tube'
_diffrn_radiation_type MoK\a
_diffrn_radiation_wavelength 0.71073
_diffrn_reflns_av_R_equivalents 0.0619
_diffrn_reflns_av_sigmaI/netI 0.1377
_diffrn_reflns_limit_h_max 16
_diffrn_reflns_limit_h_min -18
_diffrn_reflns_limit_k_max 19
_diffrn_reflns_limit_k_min -21
_diffrn_reflns_limit_l_max 29
_diffrn_reflns_limit_l_min -39
_diffrn_reflns_number 34579
_diffrn_reflns_theta_full 30.29
_diffrn_reflns_theta_max 30.29
_diffrn_reflns_theta_min 2.52
_diffrn_standards_decay_% 'not applicable'
_diffrn_standards_interval_count 'not applicable'
_diffrn_standards_interval_time 10s
_exptl_absorpt_coefficient_mu 1.429
_exptl_absorpt_correction_T_max 1.249
_exptl_absorpt_correction_T_min 0.776
_exptl_absorpt_correction_type empirical
_exptl_absorpt_process_details 'ABSPACK, Oxford Diffraction Ltd'
_exptl_crystal_colour black
_exptl_crystal_density_diffrn 1.611
_exptl_crystal_density_method 'not measured'
_exptl_crystal_description needle
_exptl_crystal_F_000 2725
_exptl_crystal_size_max 0.30
_exptl_crystal_size_mid 0.05
_exptl_crystal_size_min 0.05
_refine_diff_density_max 0.512
_refine_diff_density_min -0.526
_refine_diff_density_rms 0.106
_refine_ls_abs_structure_details 'Flack H D (1983), Acta Cryst. A39, 876-881'
_refine_ls_abs_structure_Flack 0.00(5)
_refine_ls_extinction_coef 0.00108(13)
_refine_ls_extinction_expression Fc^*^=kFc[1+0.001xFc^2^\l^3^/sin(2\q)]^-1/4^
_refine_ls_extinction_method SHELXL
_refine_ls_goodness_of_fit_ref 0.957
_refine_ls_hydrogen_treatment constr
_refine_ls_matrix_type fullcycle
_refine_ls_number_parameters 691
_refine_ls_number_reflns 16270
_refine_ls_number_restraints 3
_refine_ls_restrained_S_all 0.957
_refine_ls_R_factor_all 0.1164
_refine_ls_R_factor_gt 0.0598
_refine_ls_shift/su_max 0.020
_refine_ls_shift/su_mean 0.004
_refine_ls_structure_factor_coef Fsqd
_refine_ls_weighting_details
;
_refine_ls_weighting_details 
  w=1/[\s^2^(Fo^2^)+(0.0490P)^2^+0.0000P] where P=(Fo^2^+2Fc^2^)/3 
;
_refine_ls_weighting_scheme calc
_refine_ls_wR_factor_gt 0.1121
_refine_ls_wR_factor_ref 0.1241
_reflns_number_gt 9561
_reflns_number_total 16270
_reflns_threshold_expression >2sigma(I)
_cod_data_source_file ic0702670-file003.cif
_cod_data_source_block 2
_cod_original_sg_symbol_H-M P212121
_cod_database_code 4339711

loop_
_symmetry_equiv_pos_as_xyz
'x, y, z'
'-x+1/2, -y, z+1/2'
'-x, y+1/2, -z+1/2'
'x+1/2, -y+1/2, -z'

loop_
_atom_site_label
_atom_site_type_symbol
_atom_site_fract_x
_atom_site_fract_y
_atom_site_fract_z
_atom_site_U_iso_or_equiv
_atom_site_adp_type
_atom_site_occupancy
_atom_site_symmetry_multiplicity
_atom_site_calc_flag
_atom_site_refinement_flags
_atom_site_disorder_assembly
_atom_site_disorder_group
Na1 Na 1.49374(15) 0.67064(18) 0.31167(7) 0.0260(6) Uani 1 1 d . . .
Na2 Na 1.00737(15) 0.66425(16) 0.32647(7) 0.0220(5) Uani 1 1 d . . .
C23 C 0.5395(4) 0.9403(4) 0.43666(18) 0.0235(14) Uani 1 1 d . . .
H23A H 0.5588 0.9967 0.4510 0.028 Uiso 1 1 calc R . .
H23B H 0.4938 0.9105 0.4587 0.028 Uiso 1 1 calc R . .
C22 C 0.4826(4) 0.9592(5) 0.39012(19) 0.0250(14) Uani 1 1 d . . .
C24 C 0.4489(4) 0.8721(4) 0.36642(19) 0.0249(14) Uani 1 1 d . . .
H24A H 0.4013 0.8423 0.3876 0.030 Uiso 1 1 calc R . .
H24B H 0.4132 0.8864 0.3370 0.030 Uiso 1 1 calc R . .
C25 C 0.5479(4) 1.0143(5) 0.3558(2) 0.0268(15) Uani 1 1 d . . .
H25A H 0.5088 1.0264 0.3271 0.032 Uiso 1 1 calc R . .
H25B H 0.5628 1.0712 0.3709 0.032 Uiso 1 1 calc R . .
C21 C 0.3876(4) 1.0116(5) 0.4013(2) 0.0346(16) Uani 1 1 d . . .
H21A H 0.4054 1.0653 0.4182 0.052 Uiso 1 1 calc R . .
H21B H 0.3435 0.9762 0.4210 0.052 Uiso 1 1 calc R . .
H21C H 0.3536 1.0267 0.3720 0.052 Uiso 1 1 calc R . .
C33 C 0.6339(4) 0.5744(4) 0.39616(18) 0.0259(13) Uani 1 1 d . . .
H33A H 0.6346 0.5255 0.3734 0.031 Uiso 1 1 calc R . .
H33B H 0.5734 0.5684 0.4157 0.031 Uiso 1 1 calc R . .
C32 C 0.7261(4) 0.5672(4) 0.42810(16) 0.0226(12) Uani 1 1 d . . .
C35 C 0.8241(4) 0.5692(4) 0.40007(19) 0.0262(13) Uani 1 1 d . . .
H35A H 0.8800 0.5625 0.4224 0.031 Uiso 1 1 calc R . .
H35B H 0.8253 0.5182 0.3787 0.031 Uiso 1 1 calc R . .
C34 C 0.7228(4) 0.6416(4) 0.46695(17) 0.0270(13) Uani 1 1 d . . .
H34A H 0.6620 0.6336 0.4861 0.032 Uiso 1 1 calc R . .
H34B H 0.7805 0.6341 0.4881 0.032 Uiso 1 1 calc R . .
C31 C 0.7217(5) 0.4757(4) 0.4542(2) 0.0387(17) Uani 1 1 d . . .
H31A H 0.6573 0.4693 0.4698 0.058 Uiso 1 1 calc R . .
H31B H 0.7749 0.4726 0.4776 0.058 Uiso 1 1 calc R . .
H31C H 0.7302 0.4286 0.4312 0.058 Uiso 1 1 calc R . .
C14 C 0.9502(4) 1.0120(4) 0.35784(19) 0.0237(14) Uani 1 1 d . . .
C12 C 1.0040(4) 0.9566(4) 0.39579(19) 0.0207(13) Uani 1 1 d . . .
C13 C 1.0422(4) 0.8679(4) 0.37619(18) 0.0203(13) Uani 1 1 d . . .
C15 C 0.9373(4) 0.9480(4) 0.44180(19) 0.0248(14) Uani 1 1 d . . .
C11 C 1.0991(4) 1.0097(4) 0.4109(2) 0.0278(14) Uani 1 1 d . . .
H11A H 1.1351 0.9773 0.4352 0.042 Uiso 1 1 calc R . .
H11B H 1.0790 1.0668 0.4233 0.042 Uiso 1 1 calc R . .
H11C H 1.1423 1.0181 0.3836 0.042 Uiso 1 1 calc R . .
C43 C 0.7640(5) 0.8640(3) 0.21626(14) 0.0253(12) Uani 1 1 d . . .
H43A H 0.8231 0.8892 0.2007 0.030 Uiso 1 1 calc R . .
H43B H 0.7045 0.8881 0.2004 0.030 Uiso 1 1 calc R . .
C42 C 0.7653(4) 0.7632(3) 0.20890(14) 0.0202(10) Uani 1 1 d . . .
C45 C 0.8583(4) 0.7217(4) 0.23228(16) 0.0226(13) Uani 1 1 d . . .
H45A H 0.8579 0.6580 0.2260 0.027 Uiso 1 1 calc R . .
H45B H 0.9185 0.7464 0.2174 0.027 Uiso 1 1 calc R . .
C44 C 0.6674(4) 0.7228(4) 0.22742(16) 0.0216(13) Uani 1 1 d . . .
H44A H 0.6111 0.7517 0.2113 0.026 Uiso 1 1 calc R . .
H44B H 0.6660 0.6602 0.2186 0.026 Uiso 1 1 calc R . .
C41 C 0.7705(4) 0.7425(4) 0.15514(15) 0.0303(14) Uani 1 1 d . . .
H41A H 0.8261 0.7745 0.1410 0.046 Uiso 1 1 calc R . .
H41B H 0.7084 0.7603 0.1400 0.046 Uiso 1 1 calc R . .
H41C H 0.7805 0.6796 0.1506 0.046 Uiso 1 1 calc R . .
O54 O 1.0712(3) 0.6074(3) 0.39854(14) 0.0371(11) Uani 1 1 d . . .
H54 H 1.0940 0.6415 0.3782 0.045 Uiso 1 1 calc R . .
C54 C 1.1357(4) 0.5306(4) 0.4024(2) 0.0369(15) Uani 1 1 d . . .
H84A H 1.1301 0.4959 0.3731 0.044 Uiso 1 1 calc R . .
H84B H 1.1120 0.4937 0.4287 0.044 Uiso 1 1 calc R . .
C52 C 1.2463(4) 0.5536(3) 0.41071(14) 0.0217(10) Uani 1 1 d . . .
C51 C 1.3092(5) 0.4689(5) 0.4093(2) 0.0473(18) Uani 1 1 d . . .
H51A H 1.2873 0.4294 0.4344 0.071 Uiso 1 1 calc R . .
H51B H 1.3794 0.4835 0.4140 0.071 Uiso 1 1 calc R . .
H51C H 1.3007 0.4402 0.3788 0.071 Uiso 1 1 calc R . .
C53 C 1.2798(4) 0.6166(4) 0.37186(18) 0.0343(15) Uani 1 1 d . . .
H53A H 1.2659 0.5894 0.3410 0.041 Uiso 1 1 calc R . .
H53B H 1.2398 0.6707 0.3740 0.041 Uiso 1 1 calc R . .
O63 O 1.3833(3) 0.6396(4) 0.37373(14) 0.0429(12) Uani 1 1 d . . .
H63 H 1.3993 0.6505 0.4015 0.064 Uiso 1 1 calc R . .
C55 C 1.2583(5) 0.5958(4) 0.46046(15) 0.0300(12) Uani 1 1 d . . .
H55A H 1.2323 0.5551 0.4846 0.036 Uiso 1 1 calc R . .
H55B H 1.3297 0.6055 0.4669 0.036 Uiso 1 1 calc R . .
O53 O 1.4156(3) 0.6817(3) 0.23805(15) 0.0432(12) Uani 1 1 d . . .
H53 H 1.3830 0.6355 0.2411 0.052 Uiso 1 1 calc R . .
C63 C 1.3601(4) 0.7431(4) 0.20905(19) 0.0352(15) Uani 1 1 d . . .
H63A H 1.3731 0.7300 0.1755 0.042 Uiso 1 1 calc R . .
H63B H 1.3843 0.8030 0.2154 0.042 Uiso 1 1 calc R . .
C62 C 1.2467(4) 0.7401(3) 0.21779(14) 0.0242(10) Uani 1 1 d . . .
C65 C 1.2060(4) 0.6484(4) 0.20738(19) 0.0322(14) Uani 1 1 d . . .
H65A H 1.1328 0.6490 0.2103 0.039 Uiso 1 1 calc R . .
H65B H 1.2228 0.6320 0.1747 0.039 Uiso 1 1 calc R . .
O64 O 1.1218(3) 0.7532(3) 0.28350(14) 0.0356(10) Uani 1 1 d . . .
H64 H 1.0892 0.7958 0.2733 0.053 Uiso 1 1 calc R . .
C64 C 1.2267(4) 0.7638(4) 0.27084(17) 0.0337(14) Uani 1 1 d . . .
H64A H 1.2678 0.7258 0.2912 0.040 Uiso 1 1 calc R . .
H64B H 1.2469 0.8252 0.2766 0.040 Uiso 1 1 calc R . .
O55 O 1.2069(3) 0.6768(3) 0.46371(13) 0.0390(11) Uani 1 1 d . . .
H55 H 1.2340 0.7082 0.4841 0.058 Uiso 1 1 calc R . .
O65 O 1.2464(3) 0.5843(2) 0.23908(12) 0.0340(8) Uani 1 1 d . . .
H62 H 1.2684 0.5420 0.2237 0.051 Uiso 1 1 calc R . .
C61 C 1.1967(5) 0.8082(5) 0.1838(2) 0.0410(16) Uani 1 1 d . . .
H61A H 1.2202 0.8671 0.1915 0.062 Uiso 1 1 calc R . .
H61B H 1.1244 0.8057 0.1874 0.062 Uiso 1 1 calc R . .
H61C H 1.2143 0.7943 0.1512 0.062 Uiso 1 1 calc R . .
N31 N 0.7455(4) 0.5524(3) 0.29384(14) 0.0328(10) Uani 1 1 d . . .
N32 N 0.7470(5) 0.5242(3) 0.25434(16) 0.0400(12) Uani 1 1 d . . .
N33 N 0.7481(8) 0.4944(4) 0.21608(18) 0.077(2) Uani 1 1 d . . .
N21 N 1.0015(5) 1.0281(5) 0.2157(2) 0.0524(18) Uani 1 1 d . . .
N23 N 0.9933(3) 0.8972(4) 0.26049(17) 0.0258(12) Uani 1 1 d . . .
N22 N 0.9974(3) 0.9641(4) 0.23764(17) 0.0226(11) Uani 1 1 d . . .
N41 N 0.5353(3) 0.8888(4) 0.25989(18) 0.0291(12) Uani 1 1 d . . .
N42 N 0.5305(4) 0.9544(4) 0.23548(17) 0.0284(12) Uani 1 1 d . . .
N43 N 0.5175(5) 1.0159(5) 0.2119(2) 0.057(2) Uani 1 1 d . . .
N13 N 0.9931(3) 0.7767(4) 0.54703(15) 0.0303(12) Uani 1 1 d . . .
N12 N 0.9760(3) 0.7527(3) 0.50755(15) 0.0222(10) Uani 1 1 d . . .
N11 N 0.9596(3) 0.7275(4) 0.46808(15) 0.0307(12) Uani 1 1 d . . .
O1 O 0.7381(3) 0.8159(2) 0.35416(10) 0.0225(8) Uani 1 1 d . . .
O23 O 0.6285(2) 0.8866(3) 0.43124(12) 0.0215(9) Uani 1 1 d . . .
O24 O 0.5300(3) 0.8109(3) 0.35528(12) 0.0219(10) Uani 1 1 d . . .
O25 O 0.6415(3) 0.9734(3) 0.34206(14) 0.0284(11) Uani 1 1 d . . .
O33 O 0.6289(3) 0.6579(3) 0.37013(12) 0.0197(8) Uani 1 1 d . . .
O35 O 0.8407(3) 0.6476(3) 0.37249(11) 0.0192(8) Uani 1 1 d . . .
O34 O 0.7237(2) 0.7304(2) 0.44885(10) 0.0199(8) Uani 1 1 d . . .
O14 O 0.8586(3) 0.9689(3) 0.34070(12) 0.0192(9) Uani 1 1 d . . .
O13 O 0.9600(3) 0.8119(3) 0.35846(12) 0.0178(9) Uani 1 1 d . . .
O15 O 0.8437(2) 0.8993(3) 0.43278(12) 0.0202(9) Uani 1 1 d . . .
O43 O 0.7631(3) 0.8925(2) 0.26536(10) 0.0235(8) Uani 1 1 d . . .
O45 O 0.8646(3) 0.7355(3) 0.28358(11) 0.0186(8) Uani 1 1 d . . .
O44 O 0.6513(3) 0.7295(3) 0.27860(11) 0.0195(9) Uani 1 1 d . . .
Mn4 Mn 0.63932(6) 0.85716(7) 0.30642(3) 0.0186(2) Uani 1 1 d . . .
Mn2 Mn 0.87435(6) 0.85683(6) 0.30760(3) 0.01599(19) Uani 1 1 d . . .
Mn3 Mn 0.74682(7) 0.67626(5) 0.32195(2) 0.01751(15) Uani 1 1 d . . .
Mn1 Mn 0.85877(6) 0.76663(7) 0.41230(2) 0.01750(19) Uani 1 1 d . . .
Mn5 Mn 0.61772(6) 0.76826(6) 0.40577(2) 0.01671(19) Uani 1 1 d . . .
Mn6 Mn 0.74360(6) 0.94881(5) 0.39095(2) 0.01879(16) Uani 1 1 d . A .
N61 N 0.7435(5) 1.0700(4) 0.4215(3) 0.0595(17) Uani 1 1 d . . .
N62 N 0.7197(9) 1.1307(10) 0.4235(5) 0.048(2) Uiso 0.503(8) 1 d P A 1
N63 N 0.6855(13) 1.2104(13) 0.4194(6) 0.110(4) Uiso 0.503(8) 1 d P A 1
N64 N 0.7359(11) 1.0987(10) 0.4476(5) 0.048(2) Uiso 0.497(8) 1 d P A 2
N65 N 0.7157(13) 1.1304(12) 0.4882(6) 0.110(4) Uiso 0.497(8) 1 d P A 2
O401 O 1.009(2) 1.217(2) 0.5132(14) 0.123(12) Uiso 0.25 1 d PD B 1
H401 H 0.9961 1.1669 0.5034 0.148 Uiso 0.25 1 calc PR B 1
C401 C 0.917(2) 1.268(3) 0.5181(15) 0.082(11) Uiso 0.25 1 d PD B 1
H40A H 0.8624 1.2378 0.5020 0.098 Uiso 0.25 1 calc PR B 1
H40B H 0.9256 1.3262 0.5042 0.098 Uiso 0.25 1 calc PR B 1
H40C H 0.9001 1.2744 0.5515 0.098 Uiso 0.25 1 calc PR B 1
C402 C 0.536(4) 1.253(4) 0.5233(17) 0.17(2) Uiso 0.25 1 d PD C 2
H40D H 0.5195 1.2244 0.4934 0.205 Uiso 0.25 1 calc PR C 2
H40E H 0.6005 1.2316 0.5343 0.205 Uiso 0.25 1 calc PR C 2
H40F H 0.5385 1.3161 0.5189 0.205 Uiso 0.25 1 calc PR C 2
O402 O 0.459(2) 1.231(3) 0.5584(11) 0.134(11) Uiso 0.25 1 d PD C 2
O403 O 0.445(3) 1.170(2) 0.5114(11) 0.126(11) Uiso 0.25 1 d PD D 3
H403 H 0.3928 1.1971 0.5046 0.152 Uiso 0.25 1 calc PR D 3
C403 C 0.472(4) 1.189(4) 0.5599(12) 0.080(19) Uiso 0.25 1 d PD D 3
H40G H 0.5194 1.1443 0.5710 0.095 Uiso 0.25 1 calc PR D 3
H40H H 0.4129 1.1877 0.5797 0.095 Uiso 0.25 1 calc PR D 3
H40I H 0.5034 1.2464 0.5616 0.095 Uiso 0.25 1 calc PR D 3
O404 O 0.462(3) 1.261(3) 0.4483(14) 0.152(13) Uiso 0.25 1 d P E 4
O405 O 0.972(3) 1.214(3) 0.4860(15) 0.145(16) Uiso 0.25 1 d P F 5

loop_
_atom_site_aniso_label
_atom_site_aniso_U_11
_atom_site_aniso_U_22
_atom_site_aniso_U_33
_atom_site_aniso_U_23
_atom_site_aniso_U_13
_atom_site_aniso_U_12
Na1 0.0254(11) 0.0303(16) 0.0224(11) -0.0042(11) 0.0018(9) -0.0078(10)
Na2 0.0254(11) 0.0212(14) 0.0194(10) -0.0041(10) 0.0000(8) 0.0046(10)
C23 0.021(3) 0.028(4) 0.022(3) -0.011(3) 0.005(2) -0.002(3)
C22 0.023(3) 0.030(4) 0.022(3) -0.001(3) 0.002(2) 0.015(3)
C24 0.018(3) 0.033(4) 0.023(3) -0.001(3) 0.002(2) -0.001(3)
C25 0.019(3) 0.027(5) 0.035(3) -0.001(3) -0.001(2) 0.002(3)
C21 0.018(3) 0.052(5) 0.033(3) 0.006(3) 0.002(2) 0.014(3)
C33 0.039(3) 0.019(3) 0.020(2) -0.005(2) 0.003(2) -0.012(3)
C32 0.036(3) 0.015(3) 0.017(2) 0.005(2) 0.002(2) 0.002(2)
C35 0.042(3) 0.014(3) 0.023(3) 0.011(3) 0.003(2) -0.002(3)
C34 0.031(3) 0.030(3) 0.020(2) 0.014(2) 0.003(2) 0.007(2)
C31 0.061(5) 0.024(3) 0.032(3) 0.009(3) 0.008(3) 0.004(3)
C14 0.034(3) 0.017(4) 0.021(3) 0.000(3) -0.011(2) -0.010(3)
C12 0.016(2) 0.022(4) 0.024(3) -0.004(3) -0.005(2) -0.002(2)
C13 0.015(2) 0.025(4) 0.021(2) -0.009(3) 0.003(2) -0.006(2)
C15 0.015(2) 0.035(4) 0.024(3) 0.000(3) 0.002(2) -0.011(3)
C11 0.032(3) 0.022(4) 0.030(3) -0.003(3) -0.006(2) -0.006(3)
C43 0.034(3) 0.029(3) 0.013(2) 0.004(2) -0.006(2) -0.003(3)
C42 0.027(3) 0.019(3) 0.0148(19) -0.001(2) 0.000(2) 0.001(3)
C45 0.027(3) 0.025(4) 0.016(2) -0.008(2) 0.005(2) 0.002(3)
C44 0.028(3) 0.023(4) 0.014(2) 0.000(2) -0.011(2) 0.004(3)
C41 0.036(3) 0.040(4) 0.015(2) -0.005(2) -0.002(2) -0.003(3)
O54 0.029(2) 0.050(3) 0.032(2) 0.000(2) -0.0042(18) 0.008(2)
C54 0.039(4) 0.041(4) 0.031(3) -0.002(3) -0.005(3) -0.002(3)
C52 0.022(2) 0.024(3) 0.019(2) -0.001(2) -0.004(2) 0.001(3)
C51 0.062(5) 0.047(5) 0.032(3) -0.010(3) -0.010(3) 0.010(4)
C53 0.037(4) 0.046(4) 0.021(2) -0.003(3) 0.002(2) -0.009(3)
O63 0.035(2) 0.061(3) 0.032(2) -0.011(2) 0.0059(19) -0.014(2)
C55 0.038(3) 0.038(3) 0.014(2) 0.000(2) 0.002(3) 0.009(3)
O53 0.029(2) 0.060(3) 0.040(2) -0.002(3) -0.0017(19) 0.008(2)
C63 0.034(3) 0.042(4) 0.030(3) 0.003(3) 0.005(3) -0.006(3)
C62 0.026(3) 0.028(3) 0.019(2) -0.001(2) -0.002(2) -0.007(3)
C65 0.033(3) 0.035(4) 0.029(3) -0.010(3) -0.003(2) 0.001(3)
O64 0.036(2) 0.028(3) 0.043(2) 0.010(2) 0.0170(19) 0.015(2)
C64 0.048(4) 0.026(3) 0.027(3) -0.006(3) 0.005(2) -0.003(3)
O55 0.057(3) 0.036(3) 0.024(2) -0.012(2) -0.0069(18) 0.007(2)
O65 0.036(2) 0.025(2) 0.0402(19) -0.0117(17) 0.000(2) 0.001(2)
C61 0.048(4) 0.037(4) 0.038(3) 0.007(3) -0.001(3) -0.003(3)
N31 0.047(3) 0.026(3) 0.025(2) 0.0009(19) 0.002(3) -0.008(3)
N32 0.061(3) 0.023(3) 0.037(3) -0.001(2) -0.010(3) 0.000(4)
N33 0.158(6) 0.032(3) 0.040(3) -0.005(3) -0.017(5) 0.016(6)
N21 0.051(4) 0.043(5) 0.063(4) 0.025(4) 0.002(3) -0.005(3)
N23 0.030(3) 0.023(3) 0.025(2) 0.004(2) 0.002(2) -0.001(2)
N22 0.023(2) 0.019(3) 0.026(2) 0.001(2) -0.005(2) -0.001(2)
N41 0.026(3) 0.024(3) 0.037(3) 0.006(3) -0.002(2) -0.002(2)
N42 0.030(3) 0.028(4) 0.028(3) 0.000(3) -0.004(2) 0.000(2)
N43 0.064(4) 0.045(5) 0.061(4) 0.028(4) -0.021(3) -0.009(4)
N13 0.030(3) 0.039(4) 0.022(2) -0.007(2) -0.0083(19) 0.013(2)
N12 0.017(2) 0.024(3) 0.026(2) -0.002(2) -0.0051(18) 0.006(2)
N11 0.034(3) 0.037(3) 0.020(2) -0.002(2) -0.009(2) 0.009(2)
O1 0.0156(17) 0.036(2) 0.0160(14) 0.0081(14) 0.0005(15) 0.0000(18)
O23 0.0171(18) 0.029(3) 0.0188(17) -0.0013(16) -0.0053(15) 0.0009(17)
O24 0.0193(19) 0.027(3) 0.0192(19) -0.005(2) -0.0034(15) 0.0064(17)
O25 0.019(2) 0.029(3) 0.037(2) 0.008(2) 0.0084(17) 0.0010(19)
O33 0.0223(19) 0.016(2) 0.0205(17) 0.0010(16) -0.0032(15) 0.0031(16)
O35 0.0246(19) 0.015(2) 0.0181(17) 0.0037(17) 0.0022(14) 0.0024(17)
O34 0.032(2) 0.0147(18) 0.0133(14) 0.0004(15) -0.0030(13) -0.0018(16)
O14 0.0215(19) 0.016(3) 0.0202(17) -0.0019(18) -0.0021(15) -0.0002(17)
O13 0.0156(18) 0.017(3) 0.0206(19) -0.0034(18) -0.0028(14) 0.0016(16)
O15 0.0132(17) 0.028(3) 0.0188(17) -0.0044(17) 0.0026(14) -0.0040(16)
O43 0.037(2) 0.0199(19) 0.0140(14) -0.0009(14) -0.0039(17) 0.006(2)
O45 0.0256(19) 0.018(2) 0.0120(14) 0.0006(17) -0.0033(14) 0.0000(18)
O44 0.0223(18) 0.023(3) 0.0137(15) -0.0035(18) -0.0017(14) -0.0009(18)
Mn4 0.0189(4) 0.0197(6) 0.0172(4) 0.0011(4) 0.0011(3) 0.0007(4)
Mn2 0.0177(4) 0.0146(6) 0.0156(3) 0.0008(4) -0.0006(3) 0.0019(3)
Mn3 0.0194(4) 0.0203(4) 0.0128(3) 0.0017(3) 0.0000(3) -0.0012(4)
Mn1 0.0184(4) 0.0203(5) 0.0138(3) -0.0003(4) -0.0019(3) 0.0003(4)
Mn5 0.0185(4) 0.0180(5) 0.0136(3) -0.0001(4) 0.0010(3) -0.0009(4)
Mn6 0.0157(4) 0.0196(4) 0.0211(3) 0.0009(3) 0.0004(4) -0.0007(4)
N61 0.043(3) 0.034(4) 0.102(5) -0.011(3) 0.020(4) 0.014(4)

loop_
_atom_type_symbol
_atom_type_description
_atom_type_scat_dispersion_real
_atom_type_scat_dispersion_imag
_atom_type_scat_source
C C 0.0033 0.0016 'International Tables Vol C Tables 4.2.6.8 and 6.1.1.4'
H H 0.0000 0.0000 'International Tables Vol C Tables 4.2.6.8 and 6.1.1.4'
N N 0.0061 0.0033 'International Tables Vol C Tables 4.2.6.8 and 6.1.1.4'
O O 0.0106 0.0060 'International Tables Vol C Tables 4.2.6.8 and 6.1.1.4'
Mn Mn 0.3368 0.7283 'International Tables Vol C Tables 4.2.6.8 and 6.1.1.4'
Na Na 0.0362 0.0249 'International Tables Vol C Tables 4.2.6.8 and 6.1.1.4'

loop_
_geom_angle_atom_site_label_1
_geom_angle_atom_site_label_2
_geom_angle_atom_site_label_3
_geom_angle
_geom_angle_site_symmetry_1
_geom_angle_site_symmetry_3
N43 Na1 O33 98.8(2) 3_745 1_655
N43 Na1 O44 107.3(2) 3_745 1_655
O33 Na1 O44 69.83(12) 1_655 1_655
N43 Na1 O24 164.0(2) 3_745 1_655
O33 Na1 O24 66.07(14) 1_655 1_655
O44 Na1 O24 73.35(14) 1_655 1_655
N43 Na1 Mn3 96.23(17) 3_745 1_655
O33 Na1 Mn3 37.95(8) 1_655 1_655
O44 Na1 Mn3 34.34(9) 1_655 1_655
O24 Na1 Mn3 75.17(10) 1_655 1_655
N43 Na1 Mn4 144.47(18) 3_745 1_655
O33 Na1 Mn4 71.18(11) 1_655 1_655
O44 Na1 Mn4 37.22(10) 1_655 1_655
O24 Na1 Mn4 38.04(9) 1_655 1_655
Mn3 Na1 Mn4 54.52(4) 1_655 1_655
N43 Na1 Mn5 130.46(17) 3_745 1_655
O33 Na1 Mn5 33.48(10) 1_655 1_655
O44 Na1 Mn5 74.17(9) 1_655 1_655
O24 Na1 Mn5 33.64(9) 1_655 1_655
Mn3 Na1 Mn5 56.44(4) 1_655 1_655
Mn4 Na1 Mn5 53.85(4) 1_655 1_655
N21 Na2 O13 160.79(19) 3_745 .
N21 Na2 O45 95.46(19) 3_745 .
O13 Na2 O45 66.08(13) . .
N21 Na2 O35 97.0(2) 3_745 .
O13 Na2 O35 71.86(13) . .
O45 Na2 O35 68.27(12) . .
N21 Na2 Mn2 128.96(17) 3_745 .
O13 Na2 Mn2 33.70(8) . .
O45 Na2 Mn2 33.92(10) . .
O35 Na2 Mn2 73.64(10) . .
N21 Na2 Mn3 88.71(16) 3_745 .
O13 Na2 Mn3 73.36(9) . .
O45 Na2 Mn3 36.85(9) . .
O35 Na2 Mn3 33.43(8) . .
Mn2 Na2 Mn3 55.81(4) . .
N21 Na2 Mn1 134.57(18) 3_745 .
O13 Na2 Mn1 37.52(9) . .
O45 Na2 Mn1 73.18(9) . .
O35 Na2 Mn1 37.62(9) . .
Mn2 Na2 Mn1 55.94(4) . .
Mn3 Na2 Mn1 55.63(3) . .
O23 C23 C22 114.7(4) . .
C21 C22 C23 109.2(5) . .
C21 C22 C25 108.4(5) . .
C23 C22 C25 110.8(5) . .
C21 C22 C24 107.0(5) . .
C23 C22 C24 110.6(5) . .
C25 C22 C24 110.8(5) . .
O24 C24 C22 114.8(4) . .
O25 C25 C22 114.9(5) . .
O33 C33 C32 113.2(4) . .
C33 C32 C35 112.5(4) . .
C33 C32 C31 108.0(5) . .
C35 C32 C31 106.9(5) . .
C33 C32 C34 109.7(4) . .
C35 C32 C34 111.7(5) . .
C31 C32 C34 107.8(4) . .
O35 C35 C32 115.3(5) . .
O34 C34 C32 115.1(4) . .
O14 C14 C12 112.0(5) . .
C14 C12 C13 112.4(5) . .
C14 C12 C11 106.7(5) . .
C13 C12 C11 106.2(4) . .
C14 C12 C15 110.7(5) . .
C13 C12 C15 114.2(5) . .
C11 C12 C15 106.1(4) . .
O13 C13 C12 112.2(4) . .
O15 C15 C12 112.2(4) . .
O43 C43 C42 115.1(4) . .
C44 C42 C43 109.9(5) . .
C44 C42 C45 112.2(4) . .
C43 C42 C45 110.9(4) . .
C44 C42 C41 106.9(4) . .
C43 C42 C41 109.5(4) . .
C45 C42 C41 107.4(4) . .
O45 C45 C42 114.3(4) . .
O44 C44 C42 115.7(4) . .
O54 C54 C52 113.5(5) . .
C53 C52 C54 108.4(4) . .
C53 C52 C51 110.2(5) . .
C54 C52 C51 109.4(5) . .
C53 C52 C55 111.3(4) . .
C54 C52 C55 109.4(5) . .
C51 C52 C55 108.1(4) . .
O63 C53 C52 114.4(5) . .
O55 C55 C52 111.6(4) . .
O53 C63 C62 113.3(4) . .
C65 C62 C63 110.4(5) . .
C65 C62 C64 109.6(4) . .
C63 C62 C64 108.4(4) . .
C65 C62 C61 109.5(4) . .
C63 C62 C61 107.7(4) . .
C64 C62 C61 111.3(5) . .
O65 C65 C62 111.5(4) . .
O64 C64 C62 112.0(5) . .
N32 N31 Mn3 133.9(4) . .
N33 N32 N31 178.3(6) . .
N22 N21 Na2 173.8(5) . 3_755
N22 N23 Mn2 127.0(4) . .
N21 N22 N23 179.8(8) . .
N42 N41 Mn4 128.0(4) . .
N43 N42 N41 174.4(6) . .
N42 N43 Na1 159.8(6) . 3_755
N12 N13 Mn5 127.1(4) . 4_566
N13 N12 N11 179.0(6) . .
N12 N11 Mn1 134.9(4) . .
Mn4 O1 Mn6 92.98(14) . .
Mn4 O1 Mn5 93.71(15) . .
Mn6 O1 Mn5 90.73(12) . .
Mn4 O1 Mn3 93.19(13) . .
Mn6 O1 Mn3 173.77(17) . .
Mn5 O1 Mn3 89.76(13) . .
Mn4 O1 Mn2 93.00(12) . .
Mn6 O1 Mn2 89.76(13) . .
Mn5 O1 Mn2 173.23(17) . .
Mn3 O1 Mn2 89.03(12) . .
Mn4 O1 Mn1 179.6(2) . .
Mn6 O1 Mn1 86.73(11) . .
Mn5 O1 Mn1 86.49(10) . .
Mn3 O1 Mn1 87.10(12) . .
Mn2 O1 Mn1 86.80(13) . .
C23 O23 Mn5 119.9(3) . .
C23 O23 Mn6 113.5(3) . .
Mn5 O23 Mn6 105.42(16) . .
C24 O24 Mn5 119.9(3) . .
C24 O24 Mn4 116.0(3) . .
Mn5 O24 Mn4 99.80(16) . .
C24 O24 Na1 120.1(3) . 1_455
Mn5 O24 Na1 101.09(19) . 1_455
Mn4 O24 Na1 95.42(14) . 1_455
C25 O25 Mn6 119.3(3) . .
C25 O25 Mn4 119.5(4) . .
Mn6 O25 Mn4 101.1(2) . .
C33 O33 Mn5 119.0(3) . .
C33 O33 Mn3 113.9(3) . .
Mn5 O33 Mn3 106.05(18) . .
C33 O33 Na1 116.0(3) . 1_455
Mn5 O33 Na1 102.82(17) . 1_455
Mn3 O33 Na1 96.10(13) . 1_455
C35 O35 Mn3 118.8(3) . .
C35 O35 Mn1 115.5(3) . .
Mn3 O35 Mn1 105.56(18) . .
C35 O35 Na2 119.0(3) . .
Mn3 O35 Na2 99.46(14) . .
Mn1 O35 Na2 94.78(15) . .
C34 O34 Mn5 119.3(3) . .
C34 O34 Mn1 114.6(3) . .
Mn5 O34 Mn1 103.57(14) . .
C14 O14 Mn2 117.1(3) . .
C14 O14 Mn6 116.7(3) . .
Mn2 O14 Mn6 105.88(18) . .
C13 O13 Mn2 118.8(3) . .
C13 O13 Mn1 114.4(3) . .
Mn2 O13 Mn1 105.18(15) . .
C13 O13 Na2 116.8(3) . .
Mn2 O13 Na2 101.28(15) . .
Mn1 O13 Na2 97.38(16) . .
C15 O15 Mn6 119.8(4) . .
C15 O15 Mn1 116.5(3) . .
Mn6 O15 Mn1 105.66(17) . .
C43 O43 Mn2 119.2(3) . .
C43 O43 Mn4 117.3(3) . .
Mn2 O43 Mn4 100.94(13) . .
C45 O45 Mn2 118.6(4) . .
C45 O45 Mn3 113.8(3) . .
Mn2 O45 Mn3 105.75(16) . .
C45 O45 Na2 117.4(3) . .
Mn2 O45 Na2 100.79(15) . .
Mn3 O45 Na2 97.81(15) . .
C44 O44 Mn3 119.7(3) . .
C44 O44 Mn4 116.4(4) . .
Mn3 O44 Mn4 101.46(15) . .
C44 O44 Na1 118.2(3) . 1_455
Mn3 O44 Na1 99.85(16) . 1_455
Mn4 O44 Na1 97.34(15) . 1_455
N41 Mn4 O1 175.2(2) . .
N41 Mn4 O25 97.4(2) . .
O1 Mn4 O25 85.87(15) . .
N41 Mn4 O43 97.23(17) . .
O1 Mn4 O43 86.07(14) . .
O25 Mn4 O43 92.31(14) . .
N41 Mn4 O44 91.68(19) . .
O1 Mn4 O44 84.96(14) . .
O25 Mn4 O44 170.76(16) . .
O43 Mn4 O44 88.22(13) . .
N41 Mn4 O24 91.63(18) . .
O1 Mn4 O24 84.96(14) . .
O25 Mn4 O24 88.59(16) . .
O43 Mn4 O24 170.90(14) . .
O44 Mn4 O24 89.45(16) . .
N41 Mn4 Mn6 136.21(17) . .
O1 Mn4 Mn6 47.12(10) . .
O25 Mn4 Mn6 38.81(11) . .
O43 Mn4 Mn6 87.47(9) . .
O44 Mn4 Mn6 132.07(10) . .
O24 Mn4 Mn6 87.56(10) . .
N41 Mn4 Mn5 129.63(15) . .
O1 Mn4 Mn5 46.91(10) . .
O25 Mn4 Mn5 86.10(12) . .
O43 Mn4 Mn5 132.97(10) . .
O44 Mn4 Mn5 86.79(10) . .
O24 Mn4 Mn5 38.06(10) . .
Mn6 Mn4 Mn5 62.85(3) . .
N41 Mn4 Mn3 129.08(17) . .
O1 Mn4 Mn3 47.46(10) . .
O25 Mn4 Mn3 133.31(12) . .
O43 Mn4 Mn3 86.54(10) . .
O44 Mn4 Mn3 37.50(9) . .
O24 Mn4 Mn3 86.26(12) . .
Mn6 Mn4 Mn3 94.58(3) . .
Mn5 Mn4 Mn3 62.47(3) . .
N41 Mn4 Mn2 135.42(15) . .
O1 Mn4 Mn2 47.81(10) . .
O25 Mn4 Mn2 88.94(11) . .
O43 Mn4 Mn2 38.27(9) . .
O44 Mn4 Mn2 85.76(10) . .
O24 Mn4 Mn2 132.76(10) . .
Mn6 Mn4 Mn2 62.75(3) . .
Mn5 Mn4 Mn2 94.71(3) . .
Mn3 Mn4 Mn2 62.50(3) . .
N41 Mn4 Na1 80.24(17) . 1_455
O1 Mn4 Na1 94.99(12) . 1_455
O25 Mn4 Na1 134.60(12) . 1_455
O43 Mn4 Na1 133.08(10) . 1_455
O44 Mn4 Na1 45.45(10) . 1_455
O24 Mn4 Na1 46.54(12) . 1_455
Mn6 Mn4 Na1 126.29(4) . 1_455
Mn5 Mn4 Na1 63.48(4) . 1_455
Mn3 Mn4 Na1 62.04(5) . 1_455
Mn2 Mn4 Na1 124.33(6) . 1_455
O14 Mn2 O13 90.90(16) . .
O14 Mn2 O45 166.86(16) . .
O13 Mn2 O45 88.00(16) . .
O14 Mn2 O43 88.24(14) . .
O13 Mn2 O43 167.12(16) . .
O45 Mn2 O43 89.92(14) . .
O14 Mn2 N23 97.27(18) . .
O13 Mn2 N23 96.89(17) . .
O45 Mn2 N23 95.87(18) . .
O43 Mn2 N23 95.97(17) . .
O14 Mn2 O1 83.00(14) . .
O13 Mn2 O1 87.16(13) . .
O45 Mn2 O1 83.86(13) . .
O43 Mn2 O1 79.98(14) . .
N23 Mn2 O1 175.93(16) . .
O14 Mn2 Mn4 84.04(11) . .
O13 Mn2 Mn4 126.35(11) . .
O45 Mn2 Mn4 86.08(11) . .
O43 Mn2 Mn4 40.79(11) . .
N23 Mn2 Mn4 136.75(14) . .
O1 Mn2 Mn4 39.19(8) . .
O14 Mn2 Mn6 38.77(11) . .
O13 Mn2 Mn6 86.17(11) . .
O45 Mn2 Mn6 128.09(10) . .
O43 Mn2 Mn6 85.12(10) . .
N23 Mn2 Mn6 136.04(15) . .
O1 Mn2 Mn6 44.37(9) . .
Mn4 Mn2 Mn6 57.92(3) . .
O14 Mn2 Mn3 128.19(11) . .
O13 Mn2 Mn3 85.48(12) . .
O45 Mn2 Mn3 38.66(10) . .
O43 Mn2 Mn3 84.96(11) . .
N23 Mn2 Mn3 134.50(15) . .
O1 Mn2 Mn3 45.24(9) . .
Mn4 Mn2 Mn3 58.59(3) . .
Mn6 Mn2 Mn3 89.44(3) . .
O14 Mn2 Mn1 85.72(11) . .
O13 Mn2 Mn1 39.42(10) . .
O45 Mn2 Mn1 85.13(10) . .
O43 Mn2 Mn1 127.73(11) . .
N23 Mn2 Mn1 136.31(14) . .
O1 Mn2 Mn1 47.74(8) . .
Mn4 Mn2 Mn1 86.94(3) . .
Mn6 Mn2 Mn1 59.33(2) . .
Mn3 Mn2 Mn1 60.02(2) . .
O14 Mn2 Na2 135.83(11) . .
O13 Mn2 Na2 45.02(12) . .
O45 Mn2 Na2 45.29(11) . .
O43 Mn2 Na2 135.11(11) . .
N23 Mn2 Na2 87.51(15) . .
O1 Mn2 Na2 95.13(10) . .
Mn4 Mn2 Na2 121.08(5) . .
Mn6 Mn2 Na2 121.87(4) . .
Mn3 Mn2 Na2 62.50(4) . .
Mn1 Mn2 Na2 62.56(4) . .
O44 Mn3 O35 167.47(17) . .
O44 Mn3 N31 97.63(19) . .
O35 Mn3 N31 94.83(19) . .
O44 Mn3 O33 88.30(14) . .
O35 Mn3 O33 88.80(13) . .
N31 Mn3 O33 97.08(19) . .
O44 Mn3 O45 89.38(12) . .
O35 Mn3 O45 89.50(14) . .
N31 Mn3 O45 101.49(19) . .
O33 Mn3 O45 161.43(16) . .
O44 Mn3 O1 80.38(15) . .
O35 Mn3 O1 87.11(15) . .
N31 Mn3 O1 176.6(2) . .
O33 Mn3 O1 80.14(14) . .
O45 Mn3 O1 81.30(14) . .
O44 Mn3 Mn4 41.04(12) . .
O35 Mn3 Mn4 126.44(12) . .
N31 Mn3 Mn4 138.58(15) . .
O33 Mn3 Mn4 82.11(11) . .
O45 Mn3 Mn4 84.06(11) . .
O1 Mn3 Mn4 39.34(8) . .
O44 Mn3 Mn5 86.05(11) . .
O35 Mn3 Mn5 84.52(11) . .
N31 Mn3 Mn5 132.50(15) . .
O33 Mn3 Mn5 35.49(11) . .
O45 Mn3 Mn5 125.95(11) . .
O1 Mn3 Mn5 44.84(9) . .
Mn4 Mn3 Mn5 58.70(3) . .
O44 Mn3 Mn2 85.13(12) . .
O35 Mn3 Mn2 86.70(12) . .
N31 Mn3 Mn2 137.09(15) . .
O33 Mn3 Mn2 125.84(12) . .
O45 Mn3 Mn2 35.59(11) . .
O1 Mn3 Mn2 45.74(9) . .
Mn4 Mn3 Mn2 58.91(2) . .
Mn5 Mn3 Mn2 90.38(3) . .
O44 Mn3 Mn1 128.23(12) . .
O35 Mn3 Mn1 39.28(12) . .
N31 Mn3 Mn1 134.10(15) . .
O33 Mn3 Mn1 83.88(10) . .
O45 Mn3 Mn1 83.11(9) . .
O1 Mn3 Mn1 47.85(8) . .
Mn4 Mn3 Mn1 87.19(3) . .
Mn5 Mn3 Mn1 59.48(2) . .
Mn2 Mn3 Mn1 60.16(2) . .
O44 Mn3 Na1 45.80(12) . 1_455
O35 Mn3 Na1 134.26(11) . 1_455
N31 Mn3 Na1 86.28(18) . 1_455
O33 Mn3 Na1 45.95(10) . 1_455
O45 Mn3 Na1 135.17(10) . 1_455
O1 Mn3 Na1 90.36(11) . 1_455
Mn4 Mn3 Na1 63.45(5) . 1_455
Mn5 Mn3 Na1 62.84(4) . 1_455
Mn2 Mn3 Na1 122.16(5) . 1_455
Mn1 Mn3 Na1 122.32(5) . 1_455
O44 Mn3 Na2 134.41(11) . .
O35 Mn3 Na2 47.11(11) . .
N31 Mn3 Na2 88.55(18) . .
O33 Mn3 Na2 135.91(10) . .
O45 Mn3 Na2 45.35(10) . .
O1 Mn3 Na2 94.82(11) . .
Mn4 Mn3 Na2 120.59(5) . .
Mn5 Mn3 Na2 121.77(4) . .
Mn2 Mn3 Na2 61.69(5) . .
Mn1 Mn3 Na2 62.31(4) . .
Na1 Mn3 Na2 174.75(6) 1_455 .
O15 Mn1 O35 160.15(14) . .
O15 Mn1 O13 87.06(15) . .
O35 Mn1 O13 88.27(14) . .
O15 Mn1 O34 91.86(13) . .
O35 Mn1 O34 86.63(13) . .
O13 Mn1 O34 161.82(13) . .
O15 Mn1 N11 97.05(17) . .
O35 Mn1 N11 102.79(18) . .
O13 Mn1 N11 102.21(16) . .
O34 Mn1 N11 95.94(16) . .
O15 Mn1 O1 80.01(13) . .
O35 Mn1 O1 80.20(13) . .
O13 Mn1 O1 80.85(12) . .
O34 Mn1 O1 81.09(12) . .
N11 Mn1 O1 175.70(15) . .
O15 Mn1 Mn6 35.35(10) . .
O35 Mn1 Mn6 124.90(10) . .
O13 Mn1 Mn6 83.91(11) . .
O34 Mn1 Mn6 84.74(10) . .
N11 Mn1 Mn6 132.19(15) . .
O1 Mn1 Mn6 44.70(9) . .
O15 Mn1 Mn5 85.00(10) . .
O35 Mn1 Mn5 82.16(10) . .
O13 Mn1 Mn5 125.88(10) . .
O34 Mn1 Mn5 36.05(9) . .
N11 Mn1 Mn5 131.89(13) . .
O1 Mn1 Mn5 45.04(8) . .
Mn6 Mn1 Mn5 60.39(3) . .
O15 Mn1 Mn3 125.01(10) . .
O35 Mn1 Mn3 35.16(10) . .
O13 Mn1 Mn3 82.53(10) . .
O34 Mn1 Mn3 83.26(9) . .
N11 Mn1 Mn3 137.94(15) . .
O1 Mn1 Mn3 45.06(8) . .
Mn6 Mn1 Mn3 89.75(3) . .
Mn5 Mn1 Mn3 60.02(3) . .
O15 Mn1 Mn2 81.57(10) . .
O35 Mn1 Mn2 83.46(10) . .
O13 Mn1 Mn2 35.40(9) . .
O34 Mn1 Mn2 126.53(9) . .
N11 Mn1 Mn2 137.50(13) . .
O1 Mn1 Mn2 45.46(8) . .
Mn6 Mn1 Mn2 60.06(2) . .
Mn5 Mn1 Mn2 90.50(3) . .
Mn3 Mn1 Mn2 59.82(2) . .
O15 Mn1 Na2 132.06(11) . .
O35 Mn1 Na2 47.60(10) . .
O13 Mn1 Na2 45.10(12) . .
O34 Mn1 Na2 134.06(11) . .
N11 Mn1 Na2 91.66(13) . .
O1 Mn1 Na2 92.64(9) . .
Mn6 Mn1 Na2 121.54(5) . .
Mn5 Mn1 Na2 122.05(5) . .
Mn3 Mn1 Na2 62.06(4) . .
Mn2 Mn1 Na2 61.50(4) . .
O23 Mn5 O34 89.30(15) . .
O23 Mn5 O24 90.45(17) . .
O34 Mn5 O24 170.33(15) . .
O23 Mn5 O33 167.41(16) . .
O34 Mn5 O33 90.75(14) . .
O24 Mn5 O33 87.40(16) . .
O23 Mn5 N13 96.72(17) . 4_466
O34 Mn5 N13 94.54(16) . 4_466
O24 Mn5 N13 95.10(17) . 4_466
O33 Mn5 N13 95.83(17) . 4_466
O23 Mn5 O1 83.74(14) . .
O34 Mn5 O1 88.85(13) . .
O24 Mn5 O1 81.52(14) . .
O33 Mn5 O1 83.67(14) . .
N13 Mn5 O1 176.59(15) 4_466 .
O23 Mn5 Mn4 85.75(11) . .
O34 Mn5 Mn4 128.22(10) . .
O24 Mn5 Mn4 42.14(11) . .
O33 Mn5 Mn4 84.34(11) . .
N13 Mn5 Mn4 137.23(13) 4_466 .
O1 Mn5 Mn4 39.38(9) . .
O23 Mn5 Mn1 84.94(11) . .
O34 Mn5 Mn1 40.38(10) . .
O24 Mn5 Mn1 129.98(12) . .
O33 Mn5 Mn1 86.94(11) . .
N13 Mn5 Mn1 134.92(13) 4_466 .
O1 Mn5 Mn1 48.47(9) . .
Mn4 Mn5 Mn1 87.85(3) . .
O23 Mn5 Mn6 39.36(10) . .
O34 Mn5 Mn6 87.30(11) . .
O24 Mn5 Mn6 86.38(13) . .
O33 Mn5 Mn6 128.07(11) . .
N13 Mn5 Mn6 136.07(14) 4_466 .
O1 Mn5 Mn6 44.42(9) . .
Mn4 Mn5 Mn6 58.09(3) . .
Mn1 Mn5 Mn6 59.74(3) . .
O23 Mn5 Mn3 129.00(11) . .
O34 Mn5 Mn3 86.67(10) . .
O24 Mn5 Mn3 85.97(11) . .
O33 Mn5 Mn3 38.47(11) . .
N13 Mn5 Mn3 134.27(14) 4_466 .
O1 Mn5 Mn3 45.40(9) . .
Mn4 Mn5 Mn3 58.83(2) . .
Mn1 Mn5 Mn3 60.50(3) . .
Mn6 Mn5 Mn3 89.65(3) . .
O23 Mn5 Na1 135.71(11) . 1_455
O34 Mn5 Na1 134.31(12) . 1_455
O24 Mn5 Na1 45.26(14) . 1_455
O33 Mn5 Na1 43.70(11) . 1_455
N13 Mn5 Na1 88.28(12) 4_466 1_455
O1 Mn5 Na1 89.04(9) . 1_455
Mn4 Mn5 Na1 62.66(4) . 1_455
Mn1 Mn5 Na1 121.20(5) . 1_455
Mn6 Mn5 Na1 120.71(5) . 1_455
Mn3 Mn5 Na1 60.71(4) . 1_455
O15 Mn6 O25 167.48(19) . .
O15 Mn6 N61 95.3(3) . .
O25 Mn6 N61 97.2(3) . .
O15 Mn6 O14 87.88(14) . .
O25 Mn6 O14 90.34(11) . .
N61 Mn6 O14 98.9(2) . .
O15 Mn6 O23 90.05(12) . .
O25 Mn6 O23 87.62(15) . .
N61 Mn6 O23 100.0(2) . .
O14 Mn6 O23 161.07(16) . .
O15 Mn6 O1 87.51(15) . .
O25 Mn6 O1 79.98(17) . .
N61 Mn6 O1 177.2(3) . .
O14 Mn6 O1 81.08(14) . .
O23 Mn6 O1 80.03(14) . .
O15 Mn6 Mn4 127.37(12) . .
O25 Mn6 Mn4 40.12(14) . .
N61 Mn6 Mn4 137.3(2) . .
O14 Mn6 Mn4 82.81(10) . .
O23 Mn6 Mn4 83.54(10) . .
O1 Mn6 Mn4 39.91(9) . .
O15 Mn6 Mn1 38.98(12) . .
O25 Mn6 Mn1 128.50(14) . .
N61 Mn6 Mn1 134.3(2) . .
O14 Mn6 Mn1 84.38(12) . .
O23 Mn6 Mn1 82.21(11) . .
O1 Mn6 Mn1 48.57(9) . .
Mn4 Mn6 Mn1 88.48(3) . .
O15 Mn6 Mn5 87.22(12) . .
O25 Mn6 Mn5 83.79(14) . .
N61 Mn6 Mn5 135.2(2) . .
O14 Mn6 Mn5 125.86(12) . .
O23 Mn6 Mn5 35.22(11) . .
O1 Mn6 Mn5 44.85(9) . .
Mn4 Mn6 Mn5 59.06(2) . .
Mn1 Mn6 Mn5 59.87(2) . .
O15 Mn6 Mn2 84.45(10) . .
O25 Mn6 Mn2 86.93(12) . .
N61 Mn6 Mn2 134.2(2) . .
O14 Mn6 Mn2 35.35(11) . .
O23 Mn6 Mn2 125.73(11) . .
O1 Mn6 Mn2 45.87(9) . .
Mn4 Mn6 Mn2 59.33(2) . .
Mn1 Mn6 Mn2 60.61(2) . .
Mn5 Mn6 Mn2 90.52(3) . .
N64 N61 N62 55.6(10) . .
N64 N61 Mn6 145.1(13) . .
N62 N61 Mn6 151.5(12) . .
N61 N62 N63 171.4(19) . .
N61 N64 N65 171(2) . .

loop_
_geom_bond_atom_site_label_1
_geom_bond_atom_site_label_2
_geom_bond_distance
_geom_bond_site_symmetry_2
Na1 N43 2.415(7) 3_745
Na1 O33 2.423(4) 1_655
Na1 O44 2.440(4) 1_655
Na1 O24 2.476(5) 1_655
Na1 Mn3 3.353(2) 1_655
Na1 Mn4 3.395(3) 1_655
Na1 Mn5 3.420(2) 1_655
Na2 N21 2.358(7) 3_745
Na2 O13 2.466(5) .
Na2 O45 2.473(4) .
Na2 O35 2.559(4) .
Na2 Mn2 3.419(2) .
Na2 Mn3 3.445(2) .
Na2 Mn1 3.453(2) .
C23 O23 1.431(6) .
C23 C22 1.525(7) .
C22 C21 1.513(7) .
C22 C25 1.530(8) .
C22 C24 1.529(9) .
C24 O24 1.443(7) .
C25 O25 1.432(6) .
C33 O33 1.448(7) .
C33 C32 1.511(7) .
C32 C35 1.512(7) .
C32 C31 1.554(7) .
C32 C34 1.555(7) .
C35 O35 1.420(6) .
C34 O34 1.424(6) .
C14 O14 1.451(6) .
C14 C12 1.520(8) .
C12 C13 1.523(8) .
C12 C11 1.545(7) .
C12 C15 1.561(7) .
C13 O13 1.458(6) .
C15 O15 1.456(6) .
C43 O43 1.434(5) .
C43 C42 1.524(7) .
C42 C44 1.517(7) .
C42 C45 1.523(7) .
C42 C41 1.532(6) .
C45 O45 1.447(5) .
C44 O44 1.446(5) .
O54 C54 1.436(7) .
C54 C52 1.517(8) .
C52 C53 1.503(7) .
C52 C51 1.518(8) .
C52 C55 1.532(6) .
C53 O63 1.410(6) .
C55 O55 1.393(6) .
O53 C63 1.428(7) .
C63 C62 1.516(8) .
C62 C65 1.504(7) .
C62 C64 1.544(6) .
C62 C61 1.542(7) .
C65 O65 1.409(6) .
O64 C64 1.437(6) .
N31 N32 1.179(5) .
N31 Mn3 2.016(4) .
N32 N33 1.156(6) .
N21 N22 1.139(8) .
N21 Na2 2.358(7) 3_755
N23 N22 1.189(6) .
N23 Mn2 2.134(5) .
N41 N42 1.198(7) .
N41 Mn4 1.947(5) .
N42 N43 1.145(8) .
N43 Na1 2.415(7) 3_755
N13 N12 1.179(6) .
N13 Mn5 2.212(4) 4_566
N12 N11 1.183(6) .
N11 Mn1 2.129(4) .
O1 Mn4 1.962(3) .
O1 Mn6 2.241(4) .
O1 Mn5 2.259(3) .
O1 Mn3 2.281(4) .
O1 Mn2 2.301(4) .
O1 Mn1 2.389(3) .
O23 Mn5 1.916(4) .
O23 Mn6 2.107(4) .
O24 Mn5 1.931(4) .
O24 Mn4 2.101(4) .
O24 Na1 2.476(5) 1_455
O25 Mn6 1.951(4) .
O25 Mn4 2.006(5) .
O33 Mn5 1.935(4) .
O33 Mn3 2.073(3) .
O33 Na1 2.423(4) 1_455
O35 Mn3 1.924(3) .
O35 Mn1 2.115(4) .
O34 Mn5 1.929(3) .
O34 Mn1 2.123(3) .
O14 Mn2 1.928(4) .
O14 Mn6 2.087(4) .
O13 Mn2 1.934(4) .
O13 Mn1 2.121(4) .
O15 Mn6 1.912(4) .
O15 Mn1 2.079(4) .
O43 Mn2 1.956(4) .
O43 Mn4 2.063(4) .
O45 Mn2 1.942(4) .
O45 Mn3 2.085(4) .
O44 Mn3 1.920(4) .
O44 Mn4 2.071(4) .
O44 Na1 2.440(4) 1_455
Mn4 Mn6 3.0548(11) .
Mn4 Mn5 3.0865(11) .
Mn4 Mn3 3.0907(12) .
Mn4 Mn2 3.1012(10) .
Mn4 Na1 3.395(3) 1_455
Mn2 Mn6 3.2054(11) .
Mn2 Mn3 3.2121(12) .
Mn2 Mn1 3.2230(11) .
Mn3 Mn5 3.2033(10) .
Mn3 Mn1 3.2185(10) .
Mn3 Na1 3.353(2) 1_455
Mn1 Mn6 3.1814(12) .
Mn1 Mn5 3.1857(10) .
Mn5 N13 2.212(4) 4_466
Mn5 Mn6 3.2022(12) .
Mn5 Na1 3.420(2) 1_455
Mn6 N61 2.007(6) .
N61 N64 0.851(12) .
N61 N62 0.964(15) .
N62 N63 1.28(2) .
N64 N65 1.255(18) .
O401 C401 1.453(19) .
C402 O402 1.44(2) .
O403 C403 1.43(2) .
